data_2005000
loop_
_publ_author_name
'Kettmann, V.'
'Svetlik, J.'

_publ_section_title
;Methyl
 9-Methyl-11-thioxo-8-oxa-10,12-diazatricyclo[7.3.1.0^2,7^]trideca-2,4,6-triene-13-carboxylate
;
_journal_issue 6
_journal_name_full 'Acta Crystallographica Section C'
_journal_page_first 1496
_journal_page_last 1499
_journal_paper_doi 10.1107/S0108270195008924
_journal_volume 52
_journal_year 1996
_chemical_formula_sum 'C13 H14 N2 O3 S'
_chemical_formula_weight 278.33
_space_group_IT_number 14
_symmetry_cell_setting monoclinic
_symmetry_space_group_name_Hall '-P 2yn'
_symmetry_space_group_name_H-M 'P 1 21/n 1'
_atom_type_scat_source IntTabIV
_cell_angle_alpha 90
_cell_angle_beta 90.92(5)
_cell_angle_gamma 90
_cell_formula_units_Z 4
_cell_length_a 7.442(3)
_cell_length_b 10.255(5)
_cell_length_c 16.128(8)
_cell_measurement_reflns_used 15
_cell_measurement_temperature 293
_cell_measurement_theta_max 17
_cell_measurement_theta_min 6
_cell_volume 1230.7(10)
_diffrn_measurement_device 'Syntex P2~1~'
_diffrn_measurement_method \q/2\q
_diffrn_radiation_type MoK\a
_diffrn_radiation_wavelength 0.71073
_diffrn_reflns_av_R_equivalents 0.026
_diffrn_reflns_limit_h_max 8
_diffrn_reflns_limit_h_min 0
_diffrn_reflns_limit_k_max 12
_diffrn_reflns_limit_k_min 0
_diffrn_reflns_limit_l_max 19
_diffrn_reflns_limit_l_min -19
_diffrn_reflns_number 2466
_diffrn_reflns_theta_max 25
_diffrn_standards_decay_% 4
_diffrn_standards_interval_count 98
_diffrn_standards_interval_time 100
_diffrn_standards_number 2
_exptl_absorpt_coefficient_mu 0.26
_exptl_absorpt_correction_type none
_exptl_crystal_colour colourless
_exptl_crystal_density_diffrn 1.502
_exptl_crystal_density_meas 1.50(1)
_exptl_crystal_description prism
_exptl_crystal_size_max 0.45
_exptl_crystal_size_mid 0.30
_exptl_crystal_size_min 0.10
_refine_diff_density_max 0.52
_refine_diff_density_min -0.46
_refine_ls_extinction_method none
_refine_ls_goodness_of_fit_obs 1.23
_refine_ls_hydrogen_treatment 'refU and B~i~'s set (fixed) at B~eq~ of bonded atom'
_refine_ls_number_parameters 214
_refine_ls_number_reflns 1465
_refine_ls_R_factor_obs 0.057
_refine_ls_shift/esd_max 0.02
_refine_ls_structure_factor_coef F
_refine_ls_weighting_details 'w = 1/[\s^2^(F)+0.0016F^2^]'
_refine_ls_weighting_scheme calc
_refine_ls_wR_factor_obs 0.065
_reflns_number_observed 1465
_reflns_number_total 2183
_reflns_observed_criterion I>2\s(I)
_cod_data_source_file jz1026.cif
_cod_data_source_block jz1026a
_cod_depositor_comments
;
The following automatic conversions were performed:

'_refine_ls_weighting_scheme' value '1/[\s^2^(F)+0.0016F^2^]' was
changed to 'calc'. New tag '_refine_ls_weighting_details' was
created. The value of the new tag was set to 'w =
1/[\s^2^(F)+0.0016F^2^]'.

Automatic conversion script
Id: cif_fix_values 3143 2015-03-26 13:38:13Z robertas 
;
_cod_original_cell_volume 1230.7(8)
_cod_original_sg_symbol_H-M 'P 21/n'
_cod_database_code 2005000

loop_
_symmetry_equiv_pos_as_xyz
x,y,z
1/2+x,1/2-y,1/2+z
-x,-y,-z
1/2-x,1/2+y,1/2-z

loop_
_atom_site_aniso_label
_atom_site_aniso_U_11
_atom_site_aniso_U_22
_atom_site_aniso_U_33
_atom_site_aniso_U_12
_atom_site_aniso_U_13
_atom_site_aniso_U_23
C(1) 0.02874 0.02889 0.04801 -0.00097 0.00096 0.00449
C(2) 0.02767 0.04350 0.04724 -0.00941 0.00246 -0.00765
C(3) 0.04037 0.05940 0.05411 -0.01765 0.00881 -0.00821
C(4) 0.05699 0.08195 0.05628 -0.03463 0.01780 -0.01620
C(5) 0.06476 0.09773 0.03604 0.00013 0.00591 -0.02460
C(6) 0.04748 0.06854 0.03620 0.00104 0.00110 -0.00974
C(7) 0.03211 0.04670 0.03448 -0.00193 -0.00134 -0.00789
O(8) 0.04441 0.02972 0.03446 0.00292 -0.00077 0.00240
C(9) 0.03226 0.02530 0.03267 0.00299 -0.00288 -0.00332
N(10) 0.02688 0.02764 0.04448 -0.00513 -0.00171 0.00119
C(11) 0.02911 0.02653 0.03830 -0.00201 -0.00008 -0.00446
N(12) 0.03249 0.02556 0.04982 -0.00559 0.00102 0.00008
C(13) 0.02803 0.03428 0.03592 -0.00053 -0.00293 -0.00218
C(14) 0.04666 0.03067 0.04519 -0.00628 -0.00632 -0.00270
S(15) 0.03079 0.03811 0.06201 -0.00692 0.00243 -0.00551
C(16) 0.03617 0.03680 0.04606 0.00972 -0.00598 -0.00076
O(17) 0.12535 0.04541 0.05990 0.01950 -0.02119 -0.01653
O(18) 0.08478 0.04544 0.04145 0.00829 -0.01310 -0.01322
C(19) 0.06836 0.07581 0.03612 0.01012 -0.00651 -0.00611

loop_
_atom_site_label
_atom_site_fract_x
_atom_site_fract_y
_atom_site_fract_z
_atom_site_U_iso_or_equiv
C(1) .8405(3) .1974(2) .0187(1) 2.77(6)
C(2) .8555(3) .2472(2) -.0677(1) 3.03(6)
C(3) .9146(3) .1698(3) -.1306(2) 3.97(7)
C(4) .9186(4) .2195(3) -.2100(2) 4.99(8)
C(5) .8626(4) .3449(3) -.2266(2) 5.11(9)
C(6) .8060(3) .4229(3) -.1631(2) 3.97(7)
C(7) .8028(3) .3726(2) -.0850(1) 2.81(6)
O(8) .7489(2) .4565(1) -.0235(1) 2.83(4)
C(9) .7190(3) .4065(2) .0595(1) 2.37(6)
N(10) .5490(2) .3416(2) .0601(1) 2.56(5)
C(11) .5221(3) .2145(2) .0433(1) 2.49(5)
N(12) .6612(2) .1421(2) .0300(1) 2.76(5)
C(13) .8669(3) .3085(2) .0794(1) 2.48(6)
C(14) .7109(3) .5265(2) .1104(1) 3.23(6)
S(15) .31245(8) .15641(6) .04113(4) 3.34(2)
C(16) .8751(3) .2637(2) .1668(1) 3.07(6)
O(17) .8605(3) .1544(2) .1886(1) 6.14(7)
O(18) .9098(2) .3591(2) .2181(1) 4.39(5)
C(19) .9509(4) .3328(3) .3055(2) 4.87(9)
H(C1) .9248(32) .1323(23) .0291(15) 2.8
H(C3) .9399(34) .0772(26) -.1226(16) 4.0
H(C4) .9597(38) .1700(28) -.2521(18) 5.0
H(C5) .8813(39) .3843(28) -.2792(18) 5.1
H(C6) .7702(34) .5160(27) -.1733(16) 3.9
H(N10) .4447(31) .3910(24) .0748(14) 2.5
H(N12) .6465(31) .538(24) .0074(14) 2.8
H(C13) .9784(31) .3454(23) .0681(14) 2.4
H1(C14) .8181(32) .5737(24) .1149(15) 3.2
H2(C14) .6736(32) .5069(25) .1658(15) 3.2
H3(C14) .6264(33) .5842(25) .0903(15) 3.2
H1(C19) 1.0234(37) .2868(28) .3153(17) 4.8
H2(C19) .8136(38) .2949(28) .3243(18) 4.8
H3(C19) .9023(38) .4211(27) .3396(18) 4.8

loop_
_geom_angle_atom_site_label_1
_geom_angle_atom_site_label_2
_geom_angle_atom_site_label_3
_geom_angle
_geom_angle_publ_flag
N(12) C(1) C(13) 108.7(2) yes
C(2) C(1) C(13) 109.6(2) yes
C(2) C(1) N(12) 109.3(2) yes
C(1) C(13) C(9) 106.0(2) yes
C(13) C(9) N(10) 109.2(2) yes
C(9) N(10) C(11) 125.3(2) yes
N(10) C(11) N(12) 118.2(2) yes
N(10) C(11) S(15) 119.0(2) yes
N(12) C(11) S(15) 122.7(2) yes
C(11) N(12) C(1) 122.0(2) yes
C(1) C(2) C(7) 119.1(2) yes
C(1) C(2) C(3) 121.6(3) yes
C(2) C(7) O(8) 121.9(2) yes
C(6) C(7) O(8) 116.0(2) yes
C(7) O(8) C(9) 119.5(2) yes
O(8) C(9) C(13) 107.8(2) yes
O(8) C(9) C(14) 103.0(2) yes
C(1) C(13) C(16) 112.6(2) yes
C(9) C(13) C(16) 115.1(2) yes
C(13) C(16) O(17) 125.1(3) yes
C(13) C(16) O(18) 112.1(2) yes
O(17) C(16) O(18) 122.7(3) yes

loop_
_geom_bond_atom_site_label_1
_geom_bond_atom_site_label_2
_geom_bond_distance
_geom_bond_publ_flag
C(1) C(13) 1.512(3) yes
C(13) C(9) 1.521(3) yes
C(9) N(10) 1.430(3) yes
N(10) C(11) 1.346(3) yes
C(11) N(12) 1.295(3) yes
C(11) S(15) 1.670(2) yes
C(1) N(12) 1.464(3) yes
C(1) C(2) 1.491(4) yes
C(2) C(7) 1.372(3) yes
C(7) O(8) 1.378(3) yes
O(8) C(9) 1.454(3) yes
C(13) C(16) 1.482(4) yes
C(16) O(17) 1.181(3) yes
C(16) O(18) 1.305(3) yes
C(2) C(3) 1.366(4) yes
C(3) C(4) 1.379(4) yes
C(4) C(5) 1.377(5) yes
C(5) C(6) 1.371(4) yes
C(6) C(7) 1.361(4) yes
C(9) C(14) 1.480(4) yes
O(18) C(19) 1.436(3) yes

loop_
_geom_torsion_atom_site_label_1
_geom_torsion_atom_site_label_2
_geom_torsion_atom_site_label_3
_geom_torsion_atom_site_label_4
_geom_torsion
_geom_torsion_publ_flag
C(9) N(10) C(11) N(12) 4.1(4) yes
N(10) C(11) N(12) C(1) -10.6(4) yes
C(11) N(12) C(1) C(13) 40.1(3) yes
N(12) C(1) C(13) C(9) -59.5(3) yes
C(1) C(13) C(9) N(10) 53.3(3) yes
C(13) C(9) N(10) C(11) -27.6(3) yes
C(1) C(2) C(7) O(8) 4.8(4) yes
C(2) C(7) O(8) C(9) -9.7(3) yes
C(7) O(8) C(9) C(13) 40.1(3) yes
O(8) C(9) C(13) C(1) -64.5(2) yes
C(9) C(13) C(1) C(2) 60.1(2) yes
C(13) C(1) C(2) C(7) -31.2(3) yes
